data_7117033
loop_
_publ_author_name
'Justin F. Binder'
'Ala'aeddeen Swidan'
'Martin Tang'
'Jennifer H. Nguyen'
'Charles L. B. Macdonald'

_publ_section_title
;
 Remarkably stable chelating bis-N-heterocyclic carbene adducts of
 phosphorus(I) cations
;
_journal_name_full Chem.Commun.
_journal_page_first 7741
_journal_paper_doi 10.1039/C5cc00331H
_journal_volume 51
_journal_year 2015
_chemical_formula_moiety 'C9 H12 N4 P, 1/3(C2 H3 N), Br'
_chemical_formula_sum 'C9.66667 H13 Br N4.33333 P'
_chemical_formula_weight 300.79
_chemical_properties_physical 'Air-sensitive, Moisture-sensitive'
_space_group_crystal_system triclinic
_space_group_IT_number 2
_space_group_name_Hall '-P 1'
_space_group_name_H-M_alt 'P -1'
_symmetry_space_group_name_Hall '-P 1'
_symmetry_space_group_name_H-M 'P -1'
_atom_sites_solution_hydrogens geom
_audit_creation_method SHELXL-2014/6
_audit_update_record
;
2015-01-09 deposited with the CCDC.
2015-03-27 downloaded from the CCDC.
;
_cell_angle_alpha 83.7780(10)
_cell_angle_beta 72.5960(10)
_cell_angle_gamma 73.1770(10)
_cell_formula_units_Z 6
_cell_length_a 10.1735(3)
_cell_length_b 12.6747(4)
_cell_length_c 16.2901(5)
_cell_measurement_reflns_used 9977
_cell_measurement_temperature 173(2)
_cell_measurement_theta_max 27.88
_cell_measurement_theta_min 3.01
_cell_volume 1918.05(10)
_computing_cell_refinement 'Bruker APEX2'
_computing_data_collection 'Bruker APEX2'
_computing_data_reduction 'Bruker APEX2'
_computing_molecular_graphics 'Bruker SHELXTL'
_computing_publication_material 'Bruker SHELXTL'
_computing_structure_refinement 'SHELXL-2014/6 (Sheldrick, 2014)'
_computing_structure_solution 'SHELXS-97 (Sheldrick 2008)'
_diffrn_ambient_temperature 173(2)
_diffrn_measured_fraction_theta_full 0.999
_diffrn_measured_fraction_theta_max 0.996
_diffrn_measurement_device_type 'Bruker PHOTON 100 CMOS'
_diffrn_measurement_method '\f and \w scans'
_diffrn_radiation_type MoK\a
_diffrn_radiation_wavelength 0.71073
_diffrn_reflns_av_R_equivalents 0.0494
_diffrn_reflns_av_unetI/netI 0.0423
_diffrn_reflns_Laue_measured_fraction_full 0.999
_diffrn_reflns_Laue_measured_fraction_max 0.996
_diffrn_reflns_limit_h_max 13
_diffrn_reflns_limit_h_min -13
_diffrn_reflns_limit_k_max 16
_diffrn_reflns_limit_k_min -16
_diffrn_reflns_limit_l_max 21
_diffrn_reflns_limit_l_min -21
_diffrn_reflns_number 36505
_diffrn_reflns_point_group_measured_fraction_full 0.999
_diffrn_reflns_point_group_measured_fraction_max 0.996
_diffrn_reflns_theta_full 25.242
_diffrn_reflns_theta_max 27.913
_diffrn_reflns_theta_min 2.900
_exptl_absorpt_coefficient_mu 3.320
_exptl_absorpt_correction_T_max 0.678
_exptl_absorpt_correction_T_min 0.542
_exptl_absorpt_correction_type multi-scan
_exptl_absorpt_process_details 'SADABS; Bruker,2012'
_exptl_crystal_colour 'pale yellow'
_exptl_crystal_density_diffrn 1.562
_exptl_crystal_description prism
_exptl_crystal_F_000 908
_exptl_crystal_recrystallization_method 'Re-crystallisation from solvent: acetonitrile'
_exptl_crystal_size_max 0.231
_exptl_crystal_size_mid 0.209
_exptl_crystal_size_min 0.117
_refine_diff_density_max 0.500
_refine_diff_density_min -0.329
_refine_diff_density_rms 0.077
_refine_ls_extinction_coef .
_refine_ls_extinction_method none
_refine_ls_goodness_of_fit_ref 1.028
_refine_ls_hydrogen_treatment constr
_refine_ls_matrix_type full
_refine_ls_number_parameters 439
_refine_ls_number_reflns 9153
_refine_ls_number_restraints 0
_refine_ls_restrained_S_all 1.028
_refine_ls_R_factor_all 0.0502
_refine_ls_R_factor_gt 0.0318
_refine_ls_shift/su_max 0.001
_refine_ls_shift/su_mean 0.000
_refine_ls_structure_factor_coef Fsqd
_refine_ls_weighting_details 'w=1/[\s^2^(Fo^2^)+(0.0266P)^2^+0.7902P] where P=(Fo^2^+2Fc^2^)/3'
_refine_ls_weighting_scheme calc
_refine_ls_wR_factor_gt 0.0647
_refine_ls_wR_factor_ref 0.0718
_reflns_Friedel_coverage 0.000
_reflns_Friedel_fraction_full .
_reflns_Friedel_fraction_max .
_reflns_number_gt 7160
_reflns_number_total 9153
_reflns_threshold_expression 'I > 2\s(I)'
_cod_data_source_file c5cc00331h2.cif
_cod_data_source_block shelx
_cod_depositor_comments
;
2017-03-01
Z value and formula fixed to values more according to usual
chemical conventions.                 miguel
;
_cod_original_formula_sum 'C29 H39 Br3 N13 P3'
_cod_original_formula_weight 902.37
_cod_original_formula_moiety '3(C9 H12 N4 P), C2 H3 N, 3(Br)'
_cod_original_formula_units_Z 2
_cod_database_code 7117033
_shelx_space_group_comment
;
The symmetry employed for this shelxl refinement is uniquely defined
by the following loop, which should always be used as a source of
symmetry information in preference to the above space-group names.
They are only intended as comments.
;
_shelxl_version_number 2014/6

loop_
_space_group_symop_operation_xyz
'x, y, z'
'-x, -y, -z'

loop_
_atom_site_label
_atom_site_type_symbol
_atom_site_fract_x
_atom_site_fract_y
_atom_site_fract_z
_atom_site_U_iso_or_equiv
_atom_site_adp_type
_atom_site_occupancy
_atom_site_site_symmetry_order
_atom_site_calc_flag
_atom_site_refinement_flags_posn
_atom_site_refinement_flags_adp
_atom_site_refinement_flags_occupancy
_atom_site_disorder_assembly
_atom_site_disorder_group
P1 P 0.33690(6) 0.79510(5) 0.09206(4) 0.02825(14) Uani 1 1 d . . . . .
C11 C 0.4732(2) 0.86262(18) 0.07980(15) 0.0245(5) Uani 1 1 d . . . . .
N12 N 0.4567(2) 0.96011(15) 0.11289(13) 0.0259(4) Uani 1 1 d . . . . .
N15 N 0.61452(19) 0.82547(15) 0.03800(12) 0.0237(4) Uani 1 1 d . . . . .
C13 C 0.5876(3) 0.9844(2) 0.09224(16) 0.0291(5) Uani 1 1 d . . . . .
H13 H 0.6044 1.0483 0.1080 0.035 Uiso 1 1 calc R U . . .
C14 C 0.6861(3) 0.9008(2) 0.04582(16) 0.0285(5) Uani 1 1 d . . . . .
H14 H 0.7856 0.8942 0.0227 0.034 Uiso 1 1 calc R U . . .
C16 C 0.6702(2) 0.72773(19) -0.01355(15) 0.0264(5) Uani 1 1 d . . . . .
H16A H 0.6455 0.7442 -0.0688 0.032 Uiso 1 1 calc R U . . .
H16B H 0.7757 0.7026 -0.0262 0.032 Uiso 1 1 calc R U . . .
C18 C 0.6731(3) 0.53076(19) 0.03955(16) 0.0287(5) Uani 1 1 d . . . . .
H18 H 0.7715 0.4948 0.0159 0.034 Uiso 1 1 calc R U . . .
C19 C 0.5708(3) 0.48328(19) 0.08429(17) 0.0306(6) Uani 1 1 d . . . . .
H19 H 0.5833 0.4069 0.0983 0.037 Uiso 1 1 calc R U . . .
C110 C 0.3073(3) 0.5515(2) 0.16253(18) 0.0336(6) Uani 1 1 d . . . . .
H11A H 0.2804 0.5931 0.2151 0.050 Uiso 1 1 calc R U . . .
H11B H 0.3174 0.4731 0.1775 0.050 Uiso 1 1 calc R U . . .
H11C H 0.2331 0.5787 0.1326 0.050 Uiso 1 1 calc R U . . .
N17 N 0.6074(2) 0.64280(15) 0.03443(12) 0.0236(4) Uani 1 1 d . . . . .
N110 N 0.4430(2) 0.56568(16) 0.10654(13) 0.0263(4) Uani 1 1 d . . . . .
C111 C 0.4661(2) 0.66313(18) 0.07552(15) 0.0235(5) Uani 1 1 d . . . . .
C121 C 0.3227(3) 1.0227(2) 0.16970(18) 0.0356(6) Uani 1 1 d . . . . .
H12A H 0.2485 1.0425 0.1396 0.053 Uiso 1 1 calc R U . . .
H12B H 0.3360 1.0900 0.1866 0.053 Uiso 1 1 calc R U . . .
H12C H 0.2936 0.9778 0.2212 0.053 Uiso 1 1 calc R U . . .
P2 P 0.96148(7) 0.14874(5) 0.32594(4) 0.03035(15) Uani 1 1 d . . . . .
C21 C 0.9606(2) 0.27971(19) 0.27166(15) 0.0238(5) Uani 1 1 d . . . . .
N22 N 1.0043(2) 0.36040(16) 0.29343(13) 0.0260(4) Uani 1 1 d . . . . .
N25 N 0.9180(2) 0.31669(16) 0.19990(12) 0.0245(4) Uani 1 1 d . . . . .
C23 C 0.9882(3) 0.4489(2) 0.23539(17) 0.0313(6) Uani 1 1 d . . . . .
H23 H 1.0111 0.5162 0.2366 0.038 Uiso 1 1 calc R U . . .
C24 C 0.9346(3) 0.4218(2) 0.17759(17) 0.0315(6) Uani 1 1 d . . . . .
H24 H 0.9120 0.4662 0.1302 0.038 Uiso 1 1 calc R U . . .
C26 C 0.8366(3) 0.26307(19) 0.16691(16) 0.0280(5) Uani 1 1 d . . . . .
H26A H 0.8376 0.2896 0.1073 0.034 Uiso 1 1 calc R U . . .
H26B H 0.7359 0.2806 0.2030 0.034 Uiso 1 1 calc R U . . .
C28 C 0.9030(3) 0.0702(2) 0.11163(19) 0.0381(6) Uani 1 1 d . . . . .
H28 H 0.8788 0.0873 0.0588 0.046 Uiso 1 1 calc R U . . .
C29 C 0.9455(3) -0.0314(2) 0.1457(2) 0.0412(7) Uani 1 1 d . . . . .
H29 H 0.9572 -0.0995 0.1213 0.049 Uiso 1 1 calc R U . . .
C210 C 1.0185(3) -0.1077(2) 0.28019(19) 0.0426(7) Uani 1 1 d . . . . .
H21A H 1.0211 -0.0770 0.3322 0.064 Uiso 1 1 calc R U . . .
H21B H 1.1147 -0.1517 0.2507 0.064 Uiso 1 1 calc R U . . .
H21C H 0.9529 -0.1547 0.2961 0.064 Uiso 1 1 calc R U . . .
N27 N 0.9012(2) 0.14483(16) 0.16832(13) 0.0280(4) Uani 1 1 d . . . . .
N210 N 0.9690(2) -0.01777(17) 0.22281(15) 0.0327(5) Uani 1 1 d . . . . .
C211 C 0.9411(2) 0.09063(19) 0.23745(16) 0.0275(5) Uani 1 1 d . . . . .
C221 C 1.0675(3) 0.3535(2) 0.36390(17) 0.0360(6) Uani 1 1 d . . . . .
H22A H 1.0236 0.3091 0.4115 0.054 Uiso 1 1 calc R U . . .
H22B H 1.0507 0.4278 0.3838 0.054 Uiso 1 1 calc R U . . .
H22C H 1.1707 0.3190 0.3438 0.054 Uiso 1 1 calc R U . . .
P3 P 0.67067(7) 0.18020(5) 0.57153(4) 0.03094(15) Uani 1 1 d . . . . .
C31 C 0.6464(2) 0.30166(19) 0.50384(15) 0.0255(5) Uani 1 1 d . . . . .
N32 N 0.6974(2) 0.38937(16) 0.50126(13) 0.0287(4) Uani 1 1 d . . . . .
N35 N 0.5851(2) 0.31866(15) 0.43881(13) 0.0245(4) Uani 1 1 d . . . . .
C33 C 0.6702(3) 0.4596(2) 0.43360(17) 0.0331(6) Uani 1 1 d . . . . .
H33 H 0.6959 0.5269 0.4180 0.040 Uiso 1 1 calc R U . . .
C34 C 0.6010(2) 0.41571(19) 0.39391(16) 0.0294(5) Uani 1 1 d . . . . .
H34 H 0.5693 0.4452 0.3448 0.035 Uiso 1 1 calc R U . . .
C36 C 0.5035(2) 0.24838(19) 0.42678(16) 0.0263(5) Uani 1 1 d . . . . .
H36A H 0.4838 0.2645 0.3701 0.032 Uiso 1 1 calc R U . . .
H36B H 0.4110 0.2610 0.4722 0.032 Uiso 1 1 calc R U . . .
C38 C 0.6011(3) 0.04723(19) 0.38277(16) 0.0279(5) Uani 1 1 d . . . . .
H38 H 0.5658 0.0508 0.3345 0.034 Uiso 1 1 calc R U . . .
C39 C 0.6736(3) -0.0437(2) 0.41713(16) 0.0295(5) Uani 1 1 d . . . . .
H39 H 0.6983 -0.1169 0.3980 0.035 Uiso 1 1 calc R U . . .
C310 C 0.7889(3) -0.0816(2) 0.53946(19) 0.0410(7) Uani 1 1 d . . . . .
H31A H 0.8624 -0.0485 0.5438 0.062 Uiso 1 1 calc R U . . .
H31B H 0.8348 -0.1543 0.5137 0.062 Uiso 1 1 calc R U . . .
H31C H 0.7256 -0.0896 0.5970 0.062 Uiso 1 1 calc R U . . .
C311 C 0.6527(2) 0.09923(19) 0.49454(15) 0.0251(5) Uani 1 1 d . . . . .
C321 C 0.7712(3) 0.4059(2) 0.56144(19) 0.0400(6) Uani 1 1 d . . . . .
H32A H 0.7024 0.4235 0.6181 0.060 Uiso 1 1 calc R U . . .
H32B H 0.8147 0.4669 0.5403 0.060 Uiso 1 1 calc R U . . .
H32C H 0.8460 0.3384 0.5661 0.060 Uiso 1 1 calc R U . . .
N37 N 0.5880(2) 0.13466(15) 0.43135(12) 0.0235(4) Uani 1 1 d . . . . .
N310 N 0.7055(2) -0.01092(16) 0.48567(13) 0.0276(4) Uani 1 1 d . . . . .
Br1 Br 0.87042(3) 0.66218(2) 0.41503(2) 0.03036(7) Uani 1 1 d . . . . .
Br2 Br 0.00080(3) 0.31651(2) 0.94694(2) 0.03149(7) Uani 1 1 d . . . . .
Br3 Br 0.46428(3) 0.24230(2) 0.21456(2) 0.03133(7) Uani 1 1 d . . . . .
C41 C 0.5968(3) 0.6703(2) 0.25283(16) 0.0372(6) Uani 1 1 d . . . . .
C42 C 0.6772(3) 0.7497(3) 0.24491(19) 0.0481(8) Uani 1 1 d . . . . .
H42A H 0.6121 0.8242 0.2506 0.072 Uiso 1 1 calc R U . . .
H42B H 0.7485 0.7434 0.1885 0.072 Uiso 1 1 calc R U . . .
H42C H 0.7257 0.7354 0.2903 0.072 Uiso 1 1 calc R U . . .
N41 N 0.5326(3) 0.6082(2) 0.25962(17) 0.0542(7) Uani 1 1 d . . . . .

loop_
_atom_site_aniso_label
_atom_site_aniso_U_11
_atom_site_aniso_U_22
_atom_site_aniso_U_33
_atom_site_aniso_U_23
_atom_site_aniso_U_13
_atom_site_aniso_U_12
P1 0.0209(3) 0.0207(3) 0.0412(4) -0.0025(3) -0.0078(3) -0.0031(2)
C11 0.0233(12) 0.0185(11) 0.0305(13) 0.0002(9) -0.0088(10) -0.0028(9)
N12 0.0235(10) 0.0201(9) 0.0335(11) -0.0023(8) -0.0077(8) -0.0048(8)
N15 0.0212(10) 0.0223(10) 0.0278(10) -0.0026(8) -0.0082(8) -0.0042(8)
C13 0.0292(13) 0.0238(12) 0.0378(14) -0.0006(10) -0.0112(11) -0.0106(10)
C14 0.0233(12) 0.0291(12) 0.0347(14) 0.0021(10) -0.0119(10) -0.0067(10)
C16 0.0238(12) 0.0283(12) 0.0273(13) -0.0039(10) -0.0089(10) -0.0044(10)
C18 0.0307(13) 0.0209(11) 0.0348(14) -0.0074(10) -0.0181(11) 0.0042(10)
C19 0.0363(14) 0.0191(11) 0.0394(15) -0.0033(10) -0.0210(12) -0.0005(10)
C110 0.0344(14) 0.0289(13) 0.0413(15) 0.0043(11) -0.0149(12) -0.0116(11)
N17 0.0236(10) 0.0211(9) 0.0266(10) -0.0042(8) -0.0104(8) -0.0017(8)
N110 0.0284(11) 0.0225(10) 0.0303(11) -0.0006(8) -0.0140(9) -0.0045(8)
C111 0.0247(12) 0.0211(11) 0.0269(12) -0.0025(9) -0.0131(10) -0.0027(9)
C121 0.0277(13) 0.0256(13) 0.0475(17) -0.0083(11) -0.0011(12) -0.0055(10)
P2 0.0360(4) 0.0262(3) 0.0258(3) 0.0033(3) -0.0077(3) -0.0063(3)
C21 0.0215(11) 0.0239(11) 0.0230(12) -0.0042(9) -0.0051(9) -0.0015(9)
N22 0.0252(10) 0.0238(10) 0.0284(11) -0.0050(8) -0.0098(8) -0.0018(8)
N25 0.0250(10) 0.0245(10) 0.0246(10) 0.0019(8) -0.0093(8) -0.0063(8)
C23 0.0302(13) 0.0243(12) 0.0393(15) -0.0006(11) -0.0098(11) -0.0072(10)
C24 0.0329(13) 0.0263(12) 0.0351(14) 0.0060(11) -0.0115(11) -0.0083(11)
C26 0.0256(12) 0.0298(13) 0.0312(13) -0.0014(10) -0.0117(10) -0.0073(10)
C28 0.0353(15) 0.0418(16) 0.0427(16) -0.0131(13) -0.0118(12) -0.0134(12)
C29 0.0348(15) 0.0368(15) 0.0534(18) -0.0136(13) -0.0061(13) -0.0140(12)
C210 0.0390(16) 0.0253(13) 0.0522(18) 0.0032(12) 0.0023(13) -0.0090(12)
N27 0.0266(11) 0.0280(11) 0.0311(11) -0.0050(9) -0.0077(9) -0.0091(9)
N210 0.0286(11) 0.0249(10) 0.0422(13) -0.0035(9) -0.0028(9) -0.0100(9)
C211 0.0215(12) 0.0261(12) 0.0323(13) -0.0001(10) -0.0031(10) -0.0076(10)
C221 0.0385(15) 0.0345(14) 0.0384(15) -0.0105(12) -0.0206(12) -0.0016(12)
P3 0.0397(4) 0.0277(3) 0.0273(3) -0.0008(3) -0.0140(3) -0.0073(3)
C31 0.0219(11) 0.0228(11) 0.0299(13) -0.0063(10) -0.0043(10) -0.0042(9)
N32 0.0234(10) 0.0288(11) 0.0346(12) -0.0062(9) -0.0060(9) -0.0085(8)
N35 0.0242(10) 0.0199(9) 0.0289(11) -0.0015(8) -0.0090(8) -0.0033(8)
C33 0.0297(13) 0.0256(12) 0.0390(15) -0.0012(11) -0.0014(11) -0.0083(10)
C34 0.0265(13) 0.0220(12) 0.0331(14) 0.0022(10) -0.0040(10) -0.0020(10)
C36 0.0245(12) 0.0241(12) 0.0305(13) -0.0021(10) -0.0102(10) -0.0039(10)
C38 0.0276(12) 0.0275(12) 0.0302(13) -0.0049(10) -0.0075(10) -0.0087(10)
C39 0.0324(13) 0.0236(12) 0.0342(14) -0.0048(10) -0.0092(11) -0.0086(10)
C310 0.0515(17) 0.0277(14) 0.0439(17) 0.0028(12) -0.0248(14) -0.0002(12)
C311 0.0247(12) 0.0241(11) 0.0253(12) 0.0011(9) -0.0061(10) -0.0066(9)
C321 0.0367(15) 0.0431(16) 0.0479(17) -0.0086(13) -0.0145(13) -0.0171(13)
N37 0.0238(10) 0.0207(9) 0.0260(10) -0.0015(8) -0.0075(8) -0.0049(8)
N310 0.0287(11) 0.0231(10) 0.0302(11) 0.0016(8) -0.0097(9) -0.0050(8)
Br1 0.03219(13) 0.02122(12) 0.04005(15) -0.00008(10) -0.01414(11) -0.00699(10)
Br2 0.02693(13) 0.02838(13) 0.03345(14) -0.00303(10) -0.00799(10) 0.00149(10)
Br3 0.03849(14) 0.02707(13) 0.03346(14) -0.00075(10) -0.01599(11) -0.01041(10)
C41 0.0437(16) 0.0412(16) 0.0226(13) 0.0004(11) -0.0127(12) -0.0022(13)
C42 0.0474(18) 0.065(2) 0.0315(15) 0.0048(14) -0.0082(13) -0.0194(16)
N41 0.079(2) 0.0541(17) 0.0388(15) 0.0031(12) -0.0287(14) -0.0219(15)

loop_
_atom_type_symbol
_atom_type_description
_atom_type_scat_dispersion_real
_atom_type_scat_dispersion_imag
_atom_type_scat_source
C C 0.0033 0.0016 'International Tables Vol C Tables 4.2.6.8 and 6.1.1.4'
H H 0.0000 0.0000 'International Tables Vol C Tables 4.2.6.8 and 6.1.1.4'
N N 0.0061 0.0033 'International Tables Vol C Tables 4.2.6.8 and 6.1.1.4'
P P 0.1023 0.0942 'International Tables Vol C Tables 4.2.6.8 and 6.1.1.4'
Br Br -0.2901 2.4595 'International Tables Vol C Tables 4.2.6.8 and 6.1.1.4'

loop_
_geom_angle_atom_site_label_1
_geom_angle_atom_site_label_2
_geom_angle_atom_site_label_3
_geom_angle
_geom_angle_site_symmetry_1
_geom_angle_site_symmetry_3
C11 P1 C111 91.43(10) . .
N12 C11 N15 106.04(19) . .
N12 C11 P1 126.48(17) . .
N15 C11 P1 127.45(17) . .
C11 N12 C13 110.07(19) . .
C11 N12 C121 123.6(2) . .
C13 N12 C121 126.0(2) . .
C11 N15 C14 109.71(19) . .
C11 N15 C16 121.76(19) . .
C14 N15 C16 128.2(2) . .
C14 C13 N12 107.3(2) . .
C14 C13 H13 126.4 . .
N12 C13 H13 126.4 . .
C13 C14 N15 106.9(2) . .
C13 C14 H14 126.5 . .
N15 C14 H14 126.5 . .
N17 C16 N15 108.18(19) . .
N17 C16 H16A 110.1 . .
N15 C16 H16A 110.1 . .
N17 C16 H16B 110.1 . .
N15 C16 H16B 110.1 . .
H16A C16 H16B 108.4 . .
C19 C18 N17 106.7(2) . .
C19 C18 H18 126.7 . .
N17 C18 H18 126.7 . .
C18 C19 N110 107.6(2) . .
C18 C19 H19 126.2 . .
N110 C19 H19 126.2 . .
N110 C110 H11A 109.5 . .
N110 C110 H11B 109.5 . .
H11A C110 H11B 109.5 . .
N110 C110 H11C 109.5 . .
H11A C110 H11C 109.5 . .
H11B C110 H11C 109.5 . .
C111 N17 C18 109.69(19) . .
C111 N17 C16 122.25(19) . .
C18 N17 C16 127.8(2) . .
C111 N110 C19 109.5(2) . .
C111 N110 C110 124.6(2) . .
C19 N110 C110 125.7(2) . .
N110 C111 N17 106.49(19) . .
N110 C111 P1 126.42(18) . .
N17 C111 P1 126.96(17) . .
N12 C121 H12A 109.5 . .
N12 C121 H12B 109.5 . .
H12A C121 H12B 109.5 . .
N12 C121 H12C 109.5 . .
H12A C121 H12C 109.5 . .
H12B C121 H12C 109.5 . .
C211 P2 C21 93.13(11) . .
N22 C21 N25 106.21(19) . .
N22 C21 P2 126.66(18) . .
N25 C21 P2 127.12(18) . .
C21 N22 C23 109.7(2) . .
C21 N22 C221 125.1(2) . .
C23 N22 C221 125.1(2) . .
C21 N25 C24 109.6(2) . .
C21 N25 C26 122.56(19) . .
C24 N25 C26 126.2(2) . .
C24 C23 N22 107.4(2) . .
C24 C23 H23 126.3 . .
N22 C23 H23 126.3 . .
C23 C24 N25 107.1(2) . .
C23 C24 H24 126.5 . .
N25 C24 H24 126.5 . .
N25 C26 N27 108.38(18) . .
N25 C26 H26A 110.0 . .
N27 C26 H26A 110.0 . .
N25 C26 H26B 110.0 . .
N27 C26 H26B 110.0 . .
H26A C26 H26B 108.4 . .
C29 C28 N27 106.9(3) . .
C29 C28 H28 126.5 . .
N27 C28 H28 126.5 . .
C28 C29 N210 107.1(2) . .
C28 C29 H29 126.5 . .
N210 C29 H29 126.5 . .
N210 C210 H21A 109.5 . .
N210 C210 H21B 109.5 . .
H21A C210 H21B 109.5 . .
N210 C210 H21C 109.5 . .
H21A C210 H21C 109.5 . .
H21B C210 H21C 109.5 . .
C211 N27 C28 110.2(2) . .
C211 N27 C26 122.3(2) . .
C28 N27 C26 126.1(2) . .
C211 N210 C29 110.4(2) . .
C211 N210 C210 124.6(2) . .
C29 N210 C210 125.0(2) . .
N210 C211 N27 105.4(2) . .
N210 C211 P2 126.94(19) . .
N27 C211 P2 127.58(18) . .
N22 C221 H22A 109.5 . .
N22 C221 H22B 109.5 . .
H22A C221 H22B 109.5 . .
N22 C221 H22C 109.5 . .
H22A C221 H22C 109.5 . .
H22B C221 H22C 109.5 . .
C311 P3 C31 91.68(11) . .
N32 C31 N35 105.7(2) . .
N32 C31 P3 127.51(19) . .
N35 C31 P3 126.49(18) . .
C31 N32 C33 109.8(2) . .
C31 N32 C321 124.4(2) . .
C33 N32 C321 125.8(2) . .
C31 N35 C34 110.4(2) . .
C31 N35 C36 122.21(19) . .
C34 N35 C36 127.1(2) . .
C34 C33 N32 107.7(2) . .
C34 C33 H33 126.1 . .
N32 C33 H33 126.1 . .
C33 C34 N35 106.3(2) . .
C33 C34 H34 126.9 . .
N35 C34 H34 126.9 . .
N35 C36 N37 107.59(18) . .
N35 C36 H36A 110.2 . .
N37 C36 H36A 110.2 . .
N35 C36 H36B 110.2 . .
N37 C36 H36B 110.2 . .
H36A C36 H36B 108.5 . .
C39 C38 N37 106.6(2) . .
C39 C38 H38 126.7 . .
N37 C38 H38 126.7 . .
C38 C39 N310 107.3(2) . .
C38 C39 H39 126.3 . .
N310 C39 H39 126.3 . .
N310 C310 H31A 109.5 . .
N310 C310 H31B 109.5 . .
H31A C310 H31B 109.5 . .
N310 C310 H31C 109.5 . .
H31A C310 H31C 109.5 . .
H31B C310 H31C 109.5 . .
N310 C311 N37 105.4(2) . .
N310 C311 P3 126.79(18) . .
N37 C311 P3 127.80(18) . .
N32 C321 H32A 109.5 . .
N32 C321 H32B 109.5 . .
H32A C321 H32B 109.5 . .
N32 C321 H32C 109.5 . .
H32A C321 H32C 109.5 . .
H32B C321 H32C 109.5 . .
C311 N37 C38 110.57(19) . .
C311 N37 C36 121.1(2) . .
C38 N37 C36 127.9(2) . .
C311 N310 C39 110.1(2) . .
C311 N310 C310 123.4(2) . .
C39 N310 C310 126.4(2) . .
N41 C41 C42 179.4(4) . .
C41 C42 H42A 109.5 . .
C41 C42 H42B 109.5 . .
H42A C42 H42B 109.5 . .
C41 C42 H42C 109.5 . .
H42A C42 H42C 109.5 . .
H42B C42 H42C 109.5 . .

loop_
_geom_bond_atom_site_label_1
_geom_bond_atom_site_label_2
_geom_bond_distance
_geom_bond_site_symmetry_2
P1 C11 1.783(2) .
P1 C111 1.792(2) .
C11 N12 1.348(3) .
C11 N15 1.358(3) .
N12 C13 1.389(3) .
N12 C121 1.457(3) .
N15 C14 1.394(3) .
N15 C16 1.448(3) .
C13 C14 1.344(3) .
C13 H13 0.9500 .
C14 H14 0.9500 .
C16 N17 1.447(3) .
C16 H16A 0.9900 .
C16 H16B 0.9900 .
C18 C19 1.338(4) .
C18 N17 1.389(3) .
C18 H18 0.9500 .
C19 N110 1.388(3) .
C19 H19 0.9500 .
C110 N110 1.457(3) .
C110 H11A 0.9800 .
C110 H11B 0.9800 .
C110 H11C 0.9800 .
N17 C111 1.352(3) .
N110 C111 1.341(3) .
C121 H12A 0.9800 .
C121 H12B 0.9800 .
C121 H12C 0.9800 .
P2 C211 1.778(3) .
P2 C21 1.793(2) .
C21 N22 1.344(3) .
C21 N25 1.357(3) .
N22 C23 1.391(3) .
N22 C221 1.458(3) .
N25 C24 1.387(3) .
N25 C26 1.452(3) .
C23 C24 1.337(4) .
C23 H23 0.9500 .
C24 H24 0.9500 .
C26 N27 1.453(3) .
C26 H26A 0.9900 .
C26 H26B 0.9900 .
C28 C29 1.349(4) .
C28 N27 1.385(3) .
C28 H28 0.9500 .
C29 N210 1.384(4) .
C29 H29 0.9500 .
C210 N210 1.465(3) .
C210 H21A 0.9800 .
C210 H21B 0.9800 .
C210 H21C 0.9800 .
N27 C211 1.360(3) .
N210 C211 1.353(3) .
C221 H22A 0.9800 .
C221 H22B 0.9800 .
C221 H22C 0.9800 .
P3 C311 1.784(3) .
P3 C31 1.795(2) .
C31 N32 1.348(3) .
C31 N35 1.351(3) .
N32 C33 1.382(3) .
N32 C321 1.465(3) .
N35 C34 1.387(3) .
N35 C36 1.444(3) .
C33 C34 1.342(4) .
C33 H33 0.9500 .
C34 H34 0.9500 .
C36 N37 1.456(3) .
C36 H36A 0.9900 .
C36 H36B 0.9900 .
C38 C39 1.341(3) .
C38 N37 1.383(3) .
C38 H38 0.9500 .
C39 N310 1.386(3) .
C39 H39 0.9500 .
C310 N310 1.458(3) .
C310 H31A 0.9800 .
C310 H31B 0.9800 .
C310 H31C 0.9800 .
C311 N310 1.350(3) .
C311 N37 1.353(3) .
C321 H32A 0.9800 .
C321 H32B 0.9800 .
C321 H32C 0.9800 .
C41 N41 1.137(4) .
C41 C42 1.444(4) .
C42 H42A 0.9800 .
C42 H42B 0.9800 .
C42 H42C 0.9800 .

loop_
_geom_hbond_atom_site_label_D
_geom_hbond_atom_site_label_H
_geom_hbond_atom_site_label_A
_geom_hbond_distance_DH
_geom_hbond_distance_HA
_geom_hbond_distance_DA
_geom_hbond_angle_DHA
_geom_hbond_site_symmetry_A
C13 H13 Br3 0.95 2.92 3.711(3) 141.9 1_565
C14 H14 Br2 0.95 3.02 3.581(2) 119.5 2_666
C16 H16A Br3 0.99 2.88 3.853(2) 167.1 2_665
C16 H16B Br2 0.99 2.88 3.694(2) 140.7 2_666
C18 H18 Br2 0.95 2.78 3.661(2) 154.3 1_654
C19 H19 Br3 0.95 2.94 3.760(3) 145.4 .
C110 H11B Br3 0.98 2.96 3.885(3) 157.1 .
C110 H11C Br2 0.98 2.96 3.933(3) 173.7 2_566
C121 H12B Br3 0.98 2.76 3.707(3) 161.6 1_565
C26 H26A Br2 0.99 2.69 3.555(3) 146.0 1_654
C26 H26B Br3 0.99 2.89 3.713(2) 141.2 .
C29 H29 Br2 0.95 2.95 3.896(3) 177.1 2_656
C210 H21C Br1 0.98 3.00 3.844(3) 144.5 1_545
C221 H22B Br1 0.98 3.01 3.897(3) 151.1 .
C221 H22C Br3 0.98 3.05 3.972(3) 157.3 1_655
C33 H33 Br1 0.95 2.79 3.650(3) 150.9 .
C34 H34 N41 0.95 2.36 3.161(4) 141.5 .
C36 H36A Br3 0.99 2.65 3.608(2) 162.6 .
C36 H36B Br1 0.99 2.85 3.830(2) 168.6 2_666
C38 H38 Br3 0.95 3.08 3.792(2) 132.8 .
C39 H39 Br1 0.95 2.87 3.685(2) 143.8 1_545
C310 H31B Br1 0.98 2.85 3.769(3) 157.2 1_545
C321 H32B Br1 0.98 3.10 4.004(3) 153.3 .
C321 H32C Br1 0.98 2.99 3.623(3) 123.5 2_766
C42 H42B Br2 0.98 2.80 3.749(3) 164.0 2_666
C42 H42C Br1 0.98 2.78 3.755(3) 171.6 .

loop_
_geom_torsion_atom_site_label_1
_geom_torsion_atom_site_label_2
_geom_torsion_atom_site_label_3
_geom_torsion_atom_site_label_4
_geom_torsion
_geom_torsion_site_symmetry_1
_geom_torsion_site_symmetry_2
_geom_torsion_site_symmetry_3
_geom_torsion_site_symmetry_4
C111 P1 C11 N12 -154.6(2) . . . .
C111 P1 C11 N15 23.1(2) . . . .
N15 C11 N12 C13 -0.2(3) . . . .
P1 C11 N12 C13 177.96(18) . . . .
N15 C11 N12 C121 -174.0(2) . . . .
P1 C11 N12 C121 4.2(3) . . . .
N12 C11 N15 C14 0.3(3) . . . .
P1 C11 N15 C14 -177.81(18) . . . .
N12 C11 N15 C16 -173.36(19) . . . .
P1 C11 N15 C16 8.5(3) . . . .
C11 N12 C13 C14 0.0(3) . . . .
C121 N12 C13 C14 173.6(2) . . . .
N12 C13 C14 N15 0.2(3) . . . .
C11 N15 C14 C13 -0.3(3) . . . .
C16 N15 C14 C13 172.8(2) . . . .
C11 N15 C16 N17 -45.1(3) . . . .
C14 N15 C16 N17 142.5(2) . . . .
N17 C18 C19 N110 0.0(3) . . . .
C19 C18 N17 C111 -0.2(3) . . . .
C19 C18 N17 C16 -174.3(2) . . . .
N15 C16 N17 C111 45.5(3) . . . .
N15 C16 N17 C18 -141.1(2) . . . .
C18 C19 N110 C111 0.2(3) . . . .
C18 C19 N110 C110 -173.7(2) . . . .
C19 N110 C111 N17 -0.4(3) . . . .
C110 N110 C111 N17 173.7(2) . . . .
C19 N110 C111 P1 -176.42(18) . . . .
C110 N110 C111 P1 -2.4(3) . . . .
C18 N17 C111 N110 0.4(3) . . . .
C16 N17 C111 N110 174.80(19) . . . .
C18 N17 C111 P1 176.40(17) . . . .
C16 N17 C111 P1 -9.2(3) . . . .
C11 P1 C111 N110 152.5(2) . . . .
C11 P1 C111 N17 -22.8(2) . . . .
C211 P2 C21 N22 -163.7(2) . . . .
C211 P2 C21 N25 15.2(2) . . . .
N25 C21 N22 C23 0.4(3) . . . .
P2 C21 N22 C23 179.52(18) . . . .
N25 C21 N22 C221 -176.0(2) . . . .
P2 C21 N22 C221 3.1(3) . . . .
N22 C21 N25 C24 -0.5(3) . . . .
P2 C21 N25 C24 -179.60(18) . . . .
N22 C21 N25 C26 -167.0(2) . . . .
P2 C21 N25 C26 13.9(3) . . . .
C21 N22 C23 C24 -0.2(3) . . . .
C221 N22 C23 C24 176.3(2) . . . .
N22 C23 C24 N25 -0.1(3) . . . .
C21 N25 C24 C23 0.4(3) . . . .
C26 N25 C24 C23 166.3(2) . . . .
C21 N25 C26 N27 -45.1(3) . . . .
C24 N25 C26 N27 150.8(2) . . . .
N27 C28 C29 N210 0.2(3) . . . .
C29 C28 N27 C211 -0.5(3) . . . .
C29 C28 N27 C26 -167.3(2) . . . .
N25 C26 N27 C211 45.5(3) . . . .
N25 C26 N27 C28 -149.1(2) . . . .
C28 C29 N210 C211 0.2(3) . . . .
C28 C29 N210 C210 -179.1(2) . . . .
C29 N210 C211 N27 -0.5(3) . . . .
C210 N210 C211 N27 178.8(2) . . . .
C29 N210 C211 P2 -177.68(18) . . . .
C210 N210 C211 P2 1.7(3) . . . .
C28 N27 C211 N210 0.6(3) . . . .
C26 N27 C211 N210 168.0(2) . . . .
C28 N27 C211 P2 177.75(18) . . . .
C26 N27 C211 P2 -14.8(3) . . . .
C21 P2 C211 N210 161.7(2) . . . .
C21 P2 C211 N27 -14.8(2) . . . .
C311 P3 C31 N32 -152.5(2) . . . .
C311 P3 C31 N35 20.3(2) . . . .
N35 C31 N32 C33 -1.2(3) . . . .
P3 C31 N32 C33 172.79(18) . . . .
N35 C31 N32 C321 179.2(2) . . . .
P3 C31 N32 C321 -6.8(4) . . . .
N32 C31 N35 C34 1.6(3) . . . .
P3 C31 N35 C34 -172.43(17) . . . .
N32 C31 N35 C36 -172.7(2) . . . .
P3 C31 N35 C36 13.3(3) . . . .
C31 N32 C33 C34 0.3(3) . . . .
C321 N32 C33 C34 179.9(2) . . . .
N32 C33 C34 N35 0.7(3) . . . .
C31 N35 C34 C33 -1.4(3) . . . .
C36 N35 C34 C33 172.5(2) . . . .
C31 N35 C36 N37 -48.7(3) . . . .
C34 N35 C36 N37 138.0(2) . . . .
N37 C38 C39 N310 -0.7(3) . . . .
C31 P3 C311 N310 155.5(2) . . . .
C31 P3 C311 N37 -22.2(2) . . . .
N310 C311 N37 C38 -0.4(3) . . . .
P3 C311 N37 C38 177.68(17) . . . .
N310 C311 N37 C36 172.67(19) . . . .
P3 C311 N37 C36 -9.2(3) . . . .
C39 C38 N37 C311 0.7(3) . . . .
C39 C38 N37 C36 -171.8(2) . . . .
N35 C36 N37 C311 46.4(3) . . . .
N35 C36 N37 C38 -141.8(2) . . . .
N37 C311 N310 C39 0.0(3) . . . .
P3 C311 N310 C39 -178.16(17) . . . .
N37 C311 N310 C310 177.6(2) . . . .
P3 C311 N310 C310 -0.6(3) . . . .
C38 C39 N310 C311 0.5(3) . . . .
C38 C39 N310 C310 -177.0(2) . . . .
